data_7159251
loop_
_publ_author_name
'Li, Bin'
'Hu, Mingli'
'Ge, Jun'
'Xu, Wei'
'Wu, Jinghan'
'Tong, Yao'
'Zhao, Zhengyi'
'Liu, Xiuxiu'
'He, Ling'

_publ_section_title
;
 Regioselective C-H chalcogenylation and halogenation of arenes and
 alkenes under metal-free conditions.
;
_journal_issue 14
_journal_name_full 'Organic &amp; biomolecular chemistry'
_journal_page_first 2910
_journal_page_last 2916
_journal_paper_doi 10.1039/d3ob00150d
_journal_volume 21
_journal_year 2023
_chemical_formula_moiety 'C16 H15 N O Se'
_chemical_formula_sum 'C16 H15 N O Se'
_chemical_formula_weight 316.25
_space_group_crystal_system monoclinic
_space_group_IT_number 14
_space_group_name_Hall '-P 2ybc'
_space_group_name_H-M_alt 'P 1 21/c 1'
_atom_sites_solution_hydrogens geom
_atom_sites_solution_primary direct
_audit_creation_date 2022-03-29
_audit_creation_method
;
Olex2 1.2
(compiled 2018.05.29 svn.r3508 for OlexSys, GUI svn.r5506)
;
_audit_update_record
;
2022-07-01 deposited with the CCDC.	2023-02-21 downloaded from the CCDC.
;
_cell_angle_alpha 90
_cell_angle_beta 107.420(11)
_cell_angle_gamma 90
_cell_formula_units_Z 4
_cell_length_a 15.9417(14)
_cell_length_b 7.4061(8)
_cell_length_c 12.3726(14)
_cell_measurement_reflns_used 1206
_cell_measurement_temperature 293(2)
_cell_measurement_theta_max 23.7740
_cell_measurement_theta_min 3.3170
_cell_volume 1393.8(3)
_computing_cell_refinement
;
CrysAlisPro, Agilent Technologies,
Version 1.171.37.34 (release 22-05-2014 CrysAlis171 .NET)
(compiled May 22 2014,16:03:01)
;
_computing_data_collection
;
CrysAlisPro, Agilent Technologies,
Version 1.171.37.34 (release 22-05-2014 CrysAlis171 .NET)
(compiled May 22 2014,16:03:01)
;
_computing_data_reduction
;
CrysAlisPro, Agilent Technologies,
Version 1.171.37.34 (release 22-05-2014 CrysAlis171 .NET)
(compiled May 22 2014,16:03:01)
;
_computing_molecular_graphics 'Olex2 (Dolomanov et al., 2009)'
_computing_publication_material 'Olex2 (Dolomanov et al., 2009)'
_computing_structure_refinement 'ShelXL (Sheldrick, 2015)'
_computing_structure_solution 'ShelXS (Sheldrick, 2008)'
_diffrn_ambient_temperature 293.15
_diffrn_detector 'CCD plate'
_diffrn_detector_area_resol_mean 16.0874
_diffrn_detector_type Eos
_diffrn_measured_fraction_theta_full 0.999
_diffrn_measured_fraction_theta_max 0.999
_diffrn_measurement_details
;
#__ type_ start__ end____ width___ exp.time_
  1 omega   20.00   82.00   1.0000    6.0000
omega____ theta____ kappa____ phi______ frames
    -       17.6648   57.0000  -30.0000 62

#__ type_ start__ end____ width___ exp.time_
  2 omega   -6.00   85.00   1.0000    6.0000
omega____ theta____ kappa____ phi______ frames
    -       17.6648   77.0000   60.0000 91

#__ type_ start__ end____ width___ exp.time_
  3 omega  -18.00   47.00   1.0000    6.0000
omega____ theta____ kappa____ phi______ frames
    -      -15.6336   38.0000 -150.0000 65

#__ type_ start__ end____ width___ exp.time_
  4 omega  -73.00  -47.00   1.0000    6.0000
omega____ theta____ kappa____ phi______ frames
    -      -15.6336  -57.0000   60.0000 26
;
_diffrn_measurement_device 'four-circle diffractometer'
_diffrn_measurement_device_type 'Xcalibur, Eos'
_diffrn_measurement_method '\w scans'
_diffrn_orient_matrix_UB_11 0.0324046000
_diffrn_orient_matrix_UB_12 0.0046717000
_diffrn_orient_matrix_UB_13 -0.0286579000
_diffrn_orient_matrix_UB_21 0.0335006000
_diffrn_orient_matrix_UB_22 -0.0027659000
_diffrn_orient_matrix_UB_23 0.0526978000
_diffrn_orient_matrix_UB_31 0.0006476000
_diffrn_orient_matrix_UB_32 -0.0956698000
_diffrn_orient_matrix_UB_33 -0.0028641000
_diffrn_radiation_monochromator graphite
_diffrn_radiation_probe x-ray
_diffrn_radiation_type MoK\a
_diffrn_radiation_wavelength 0.71073
_diffrn_reflns_av_R_equivalents 0.0322
_diffrn_reflns_av_unetI/netI 0.0536
_diffrn_reflns_Laue_measured_fraction_full 0.999
_diffrn_reflns_Laue_measured_fraction_max 0.999
_diffrn_reflns_limit_h_max 13
_diffrn_reflns_limit_h_min -19
_diffrn_reflns_limit_k_max 9
_diffrn_reflns_limit_k_min -8
_diffrn_reflns_limit_l_max 15
_diffrn_reflns_limit_l_min -12
_diffrn_reflns_number 6701
_diffrn_reflns_point_group_measured_fraction_full 0.999
_diffrn_reflns_point_group_measured_fraction_max 0.999
_diffrn_reflns_theta_full 25.242
_diffrn_reflns_theta_max 26.371
_diffrn_reflns_theta_min 3.059
_diffrn_source 'Enhance (Mo) X-ray Source'
_exptl_absorpt_coefficient_mu 2.685
_exptl_absorpt_correction_T_max 1.00000
_exptl_absorpt_correction_T_min 0.59492
_exptl_absorpt_correction_type multi-scan
_exptl_absorpt_process_details
;
CrysAlisPro, Agilent Technologies,
Version 1.171.37.34 (release 22-05-2014 CrysAlis171 .NET)
(compiled May 22 2014,16:03:01)
Empirical absorption correction using spherical harmonics,
 implemented in SCALE3 ABSPACK scaling algorithm.
;
_exptl_crystal_density_diffrn 1.507
_exptl_crystal_density_method 'not measured'
_exptl_crystal_description block
_exptl_crystal_F_000 640
_exptl_crystal_size_max 0.35
_exptl_crystal_size_mid 0.3
_exptl_crystal_size_min 0.25
_refine_diff_density_max 0.305
_refine_diff_density_min -0.427
_refine_diff_density_rms 0.057
_refine_ls_extinction_method none
_refine_ls_goodness_of_fit_ref 1.013
_refine_ls_hydrogen_treatment constr
_refine_ls_matrix_type full
_refine_ls_number_parameters 172
_refine_ls_number_reflns 2839
_refine_ls_number_restraints 0
_refine_ls_restrained_S_all 1.013
_refine_ls_R_factor_all 0.0937
_refine_ls_R_factor_gt 0.0472
_refine_ls_shift/su_max 0.001
_refine_ls_shift/su_mean 0.000
_refine_ls_structure_factor_coef Fsqd
_refine_ls_weighting_details 'w=1/[\s^2^(Fo^2^)+(0.0366P)^2^+0.2315P] where P=(Fo^2^+2Fc^2^)/3'
_refine_ls_weighting_scheme calc
_refine_ls_wR_factor_gt 0.0877
_refine_ls_wR_factor_ref 0.1057
_reflns_Friedel_coverage 0.000
_reflns_number_gt 1753
_reflns_number_total 2839
_reflns_threshold_expression 'I > 2\s(I)'
_cod_data_source_file d3ob00150d2.cif
_cod_data_source_block 220328_s1_lb
_cod_depositor_comments 'Adding full bibliography for 7159251.cif.'
_cod_database_code 7159251
_shelx_shelxl_version_number 2018/3
_chemical_oxdiff_formula c12h12n2o3se1
_shelx_space_group_comment
;
The symmetry employed for this shelxl refinement is uniquely defined
by the following loop, which should always be used as a source of
symmetry information in preference to the above space-group names.
They are only intended as comments.
;
_shelx_estimated_absorpt_t_max 0.553
_shelx_estimated_absorpt_t_min 0.453
_reflns_odcompleteness_completeness 99.74
_reflns_odcompleteness_iscentric 1
_reflns_odcompleteness_theta 26.32
_olex2_refinement_description
;
1. Fixed Uiso
 At 1.2 times of:
  All C(H) groups, All C(H,H) groups
2.a Secondary CH2 refined with riding coordinates:
 C14(H14A,H14B), C15(H15A,H15B), C16(H16B,H16A)
2.b Aromatic/amide H refined with riding coordinates:
 C2(H2), C3(H3), C4(H4), C5(H5), C6(H6), C8(H8), C9(H9), C11(H11), C12(H12)
;
_olex2_submission_special_instructions 'No special instructions were received'

loop_
_space_group_symop_operation_xyz
'x, y, z'
'-x, y+1/2, -z+1/2'
'-x, -y, -z'
'x, -y-1/2, z-1/2'

loop_
_atom_site_label
_atom_site_type_symbol
_atom_site_fract_x
_atom_site_fract_y
_atom_site_fract_z
_atom_site_U_iso_or_equiv
_atom_site_adp_type
_atom_site_occupancy
_atom_site_site_symmetry_order
_atom_site_calc_flag
_atom_site_refinement_flags_posn
_atom_site_refinement_flags_adp
_atom_site_refinement_flags_occupancy
_atom_site_disorder_assembly
_atom_site_disorder_group
Se1 Se 0.12925(3) 0.82935(6) 0.47724(4) 0.0819(2) Uani 1 1 d . . . . .
O1 O 0.58447(16) 0.8380(4) 0.6304(2) 0.0721(8) Uani 1 1 d . . . . .
N1 N 0.51389(16) 0.8780(3) 0.76525(19) 0.0393(6) Uani 1 1 d . . . . .
C1 C 0.1213(2) 1.0106(5) 0.3644(3) 0.0597(10) Uani 1 1 d . . . . .
C2 C 0.0902(2) 0.9650(7) 0.2518(4) 0.0752(12) Uani 1 1 d . . . . .
H2 H 0.074158 0.846421 0.230729 0.090 Uiso 1 1 calc R . . . .
C3 C 0.0829(3) 1.0953(9) 0.1704(4) 0.0904(15) Uani 1 1 d . . . . .
H3 H 0.062144 1.063832 0.094242 0.108 Uiso 1 1 calc R . . . .
C4 C 0.1056(3) 1.2696(8) 0.1997(4) 0.0895(15) Uani 1 1 d . . . . .
H4 H 0.099456 1.356936 0.143829 0.107 Uiso 1 1 calc R . . . .
C5 C 0.1377(3) 1.3161(6) 0.3121(4) 0.0805(13) Uani 1 1 d . . . . .
H5 H 0.154108 1.434692 0.332575 0.097 Uiso 1 1 calc R . . . .
C6 C 0.1453(3) 1.1871(6) 0.3940(4) 0.0697(11) Uani 1 1 d . . . . .
H6 H 0.166827 1.218753 0.470073 0.084 Uiso 1 1 calc R . . . .
C7 C 0.2494(2) 0.8603(4) 0.5660(3) 0.0507(9) Uani 1 1 d . . . . .
C8 C 0.3145(2) 0.9014(4) 0.5169(3) 0.0475(8) Uani 1 1 d . . . . .
H8 H 0.299444 0.924108 0.439483 0.057 Uiso 1 1 calc R . . . .
C9 C 0.4011(2) 0.9088(4) 0.5815(3) 0.0440(8) Uani 1 1 d . . . . .
H9 H 0.444013 0.937936 0.547448 0.053 Uiso 1 1 calc R . . . .
C10 C 0.4254(2) 0.8735(4) 0.6968(3) 0.0389(7) Uani 1 1 d . . . . .
C11 C 0.3592(2) 0.8353(4) 0.7455(3) 0.0489(9) Uani 1 1 d . . . . .
H11 H 0.373517 0.813327 0.822934 0.059 Uiso 1 1 calc R . . . .
C12 C 0.2728(2) 0.8297(4) 0.6799(3) 0.0556(9) Uani 1 1 d . . . . .
H12 H 0.229293 0.804648 0.713844 0.067 Uiso 1 1 calc R . . . .
C13 C 0.5858(2) 0.8537(4) 0.7284(3) 0.0456(8) Uani 1 1 d . . . . .
C14 C 0.6654(2) 0.8457(4) 0.8296(3) 0.0491(8) Uani 1 1 d . . . . .
H14A H 0.710847 0.925854 0.820172 0.059 Uiso 1 1 calc R . . . .
H14B H 0.688709 0.723802 0.841189 0.059 Uiso 1 1 calc R . . . .
C15 C 0.6351(2) 0.9049(5) 0.9286(3) 0.0559(9) Uani 1 1 d . . . . .
H15A H 0.651283 1.029550 0.948278 0.067 Uiso 1 1 calc R . . . .
H15B H 0.660859 0.829548 0.994284 0.067 Uiso 1 1 calc R . . . .
C16 C 0.5362(2) 0.8837(5) 0.8883(2) 0.0520(9) Uani 1 1 d . . . . .
H16B H 0.518561 0.773040 0.917415 0.062 Uiso 1 1 calc R . . . .
H16A H 0.507790 0.984990 0.912647 0.062 Uiso 1 1 calc R . . . .

loop_
_atom_site_aniso_label
_atom_site_aniso_U_11
_atom_site_aniso_U_22
_atom_site_aniso_U_33
_atom_site_aniso_U_23
_atom_site_aniso_U_13
_atom_site_aniso_U_12
Se1 0.0530(3) 0.0804(4) 0.0978(4) 0.0096(2) 0.0007(2) -0.0191(2)
O1 0.0577(16) 0.126(2) 0.0375(15) 0.0015(14) 0.0212(12) 0.0120(14)
N1 0.0460(16) 0.0453(15) 0.0267(14) 0.0019(12) 0.0111(12) 0.0014(12)
C1 0.0339(19) 0.075(3) 0.064(3) -0.004(2) 0.0049(17) 0.0024(18)
C2 0.044(2) 0.098(3) 0.075(3) -0.019(3) 0.005(2) 0.004(2)
C3 0.060(3) 0.144(5) 0.061(3) -0.010(4) 0.010(2) 0.020(3)
C4 0.061(3) 0.127(5) 0.080(4) 0.025(3) 0.020(3) 0.027(3)
C5 0.074(3) 0.079(3) 0.089(4) 0.011(3) 0.025(3) 0.007(2)
C6 0.066(3) 0.073(3) 0.062(3) 0.000(2) 0.008(2) -0.002(2)
C7 0.046(2) 0.042(2) 0.060(2) -0.0030(18) 0.0103(18) -0.0028(16)
C8 0.055(2) 0.045(2) 0.0376(19) -0.0024(16) 0.0070(16) 0.0029(17)
C9 0.050(2) 0.047(2) 0.0367(19) 0.0039(16) 0.0150(15) 0.0008(16)
C10 0.0472(19) 0.0341(17) 0.0376(19) -0.0011(15) 0.0163(15) -0.0018(14)
C11 0.058(2) 0.052(2) 0.042(2) 0.0094(17) 0.0224(17) 0.0020(17)
C12 0.049(2) 0.058(2) 0.066(3) 0.010(2) 0.0267(19) -0.0024(18)
C13 0.045(2) 0.048(2) 0.043(2) 0.0024(17) 0.0124(16) -0.0001(15)
C14 0.049(2) 0.045(2) 0.049(2) 0.0033(17) 0.0089(16) -0.0025(16)
C15 0.066(2) 0.050(2) 0.043(2) -0.0022(17) 0.0034(18) -0.0002(18)
C16 0.059(2) 0.064(2) 0.0335(19) 0.0019(17) 0.0148(16) 0.0097(18)

loop_
_atom_type_symbol
_atom_type_description
_atom_type_scat_dispersion_real
_atom_type_scat_dispersion_imag
_atom_type_scat_source
C C 0.0033 0.0016 'International Tables Vol C Tables 4.2.6.8 and 6.1.1.4'
H H 0.0000 0.0000 'International Tables Vol C Tables 4.2.6.8 and 6.1.1.4'
N N 0.0061 0.0033 'International Tables Vol C Tables 4.2.6.8 and 6.1.1.4'
O O 0.0106 0.0060 'International Tables Vol C Tables 4.2.6.8 and 6.1.1.4'
Se Se -0.0929 2.2259 'International Tables Vol C Tables 4.2.6.8 and 6.1.1.4'

loop_
_geom_angle_atom_site_label_1
_geom_angle_atom_site_label_2
_geom_angle_atom_site_label_3
_geom_angle
_geom_angle_site_symmetry_1
_geom_angle_site_symmetry_3
_geom_angle_publ_flag
C1 Se1 C7 99.84(14) . . ?
C10 N1 C16 121.0(2) . . ?
C13 N1 C10 125.8(3) . . ?
C13 N1 C16 112.7(3) . . ?
C2 C1 Se1 119.5(3) . . ?
C2 C1 C6 119.3(4) . . ?
C6 C1 Se1 121.2(3) . . ?
C1 C2 H2 120.1 . . ?
C1 C2 C3 119.8(4) . . ?
C3 C2 H2 120.1 . . ?
C2 C3 H3 119.5 . . ?
C4 C3 C2 120.9(4) . . ?
C4 C3 H3 119.5 . . ?
C3 C4 H4 120.1 . . ?
C3 C4 C5 119.7(5) . . ?
C5 C4 H4 120.1 . . ?
C4 C5 H5 120.1 . . ?
C6 C5 C4 119.8(5) . . ?
C6 C5 H5 120.1 . . ?
C1 C6 H6 119.8 . . ?
C5 C6 C1 120.5(4) . . ?
C5 C6 H6 119.8 . . ?
C8 C7 Se1 121.8(3) . . ?
C12 C7 Se1 119.2(3) . . ?
C12 C7 C8 118.8(3) . . ?
C7 C8 H8 119.7 . . ?
C9 C8 C7 120.5(3) . . ?
C9 C8 H8 119.7 . . ?
C8 C9 H9 119.5 . . ?
C8 C9 C10 120.9(3) . . ?
C10 C9 H9 119.5 . . ?
C9 C10 N1 122.3(3) . . ?
C9 C10 C11 118.0(3) . . ?
C11 C10 N1 119.7(3) . . ?
C10 C11 H11 119.8 . . ?
C12 C11 C10 120.4(3) . . ?
C12 C11 H11 119.8 . . ?
C7 C12 C11 121.3(3) . . ?
C7 C12 H12 119.3 . . ?
C11 C12 H12 119.3 . . ?
O1 C13 N1 125.5(3) . . ?
O1 C13 C14 126.3(3) . . ?
N1 C13 C14 108.2(3) . . ?
C13 C14 H14A 110.6 . . ?
C13 C14 H14B 110.6 . . ?
C13 C14 C15 105.7(3) . . ?
H14A C14 H14B 108.7 . . ?
C15 C14 H14A 110.6 . . ?
C15 C14 H14B 110.6 . . ?
C14 C15 H15A 110.8 . . ?
C14 C15 H15B 110.8 . . ?
C14 C15 C16 105.0(3) . . ?
H15A C15 H15B 108.8 . . ?
C16 C15 H15A 110.8 . . ?
C16 C15 H15B 110.8 . . ?
N1 C16 C15 104.6(2) . . ?
N1 C16 H16B 110.8 . . ?
N1 C16 H16A 110.8 . . ?
C15 C16 H16B 110.8 . . ?
C15 C16 H16A 110.8 . . ?
H16B C16 H16A 108.9 . . ?

loop_
_geom_bond_atom_site_label_1
_geom_bond_atom_site_label_2
_geom_bond_distance
_geom_bond_site_symmetry_2
_geom_bond_publ_flag
Se1 C1 1.914(4) . ?
Se1 C7 1.915(3) . ?
O1 C13 1.212(4) . ?
N1 C10 1.412(4) . ?
N1 C13 1.367(4) . ?
N1 C16 1.457(4) . ?
C1 C2 1.373(5) . ?
C1 C6 1.380(5) . ?
C2 H2 0.9300 . ?
C2 C3 1.374(6) . ?
C3 H3 0.9300 . ?
C3 C4 1.360(6) . ?
C4 H4 0.9300 . ?
C4 C5 1.375(6) . ?
C5 H5 0.9300 . ?
C5 C6 1.371(5) . ?
C6 H6 0.9300 . ?
C7 C8 1.384(4) . ?
C7 C12 1.365(5) . ?
C8 H8 0.9300 . ?
C8 C9 1.374(4) . ?
C9 H9 0.9300 . ?
C9 C10 1.386(4) . ?
C10 C11 1.392(4) . ?
C11 H11 0.9300 . ?
C11 C12 1.374(5) . ?
C12 H12 0.9300 . ?
C13 C14 1.494(4) . ?
C14 H14A 0.9700 . ?
C14 H14B 0.9700 . ?
C14 C15 1.510(4) . ?
C15 H15A 0.9700 . ?
C15 H15B 0.9700 . ?
C15 C16 1.512(4) . ?
C16 H16B 0.9700 . ?
C16 H16A 0.9700 . ?

loop_
_geom_torsion_atom_site_label_1
_geom_torsion_atom_site_label_2
_geom_torsion_atom_site_label_3
_geom_torsion_atom_site_label_4
_geom_torsion
_geom_torsion_site_symmetry_1
_geom_torsion_site_symmetry_2
_geom_torsion_site_symmetry_3
_geom_torsion_site_symmetry_4
_geom_torsion_publ_flag
Se1 C1 C2 C3 178.9(3) . . . . ?
Se1 C1 C6 C5 -178.8(3) . . . . ?
Se1 C7 C8 C9 -174.9(2) . . . . ?
Se1 C7 C12 C11 174.4(2) . . . . ?
O1 C13 C14 C15 170.3(3) . . . . ?
N1 C10 C11 C12 -179.7(3) . . . . ?
N1 C13 C14 C15 -11.0(3) . . . . ?
C1 C2 C3 C4 -0.4(6) . . . . ?
C2 C1 C6 C5 0.5(6) . . . . ?
C2 C3 C4 C5 1.1(6) . . . . ?
C3 C4 C5 C6 -1.0(7) . . . . ?
C4 C5 C6 C1 0.2(6) . . . . ?
C6 C1 C2 C3 -0.4(5) . . . . ?
C7 C8 C9 C10 0.7(5) . . . . ?
C8 C7 C12 C11 -1.4(5) . . . . ?
C8 C9 C10 N1 179.2(3) . . . . ?
C8 C9 C10 C11 -1.8(4) . . . . ?
C9 C10 C11 C12 1.2(4) . . . . ?
C10 N1 C13 O1 5.8(5) . . . . ?
C10 N1 C13 C14 -172.9(3) . . . . ?
C10 N1 C16 C15 -174.8(3) . . . . ?
C10 C11 C12 C7 0.3(5) . . . . ?
C12 C7 C8 C9 0.9(5) . . . . ?
C13 N1 C10 C9 -24.1(4) . . . . ?
C13 N1 C10 C11 156.9(3) . . . . ?
C13 N1 C16 C15 13.2(4) . . . . ?
C13 C14 C15 C16 18.5(3) . . . . ?
C14 C15 C16 N1 -19.1(3) . . . . ?
C16 N1 C10 C9 165.1(3) . . . . ?
C16 N1 C10 C11 -13.9(4) . . . . ?
C16 N1 C13 O1 177.3(3) . . . . ?
C16 N1 C13 C14 -1.4(3) . . . . ?
